data_1571606
loop_
_publ_author_name
'Wu, Wenbo'
'Chen, Kui'
'Yu, Hui'
'Zhu, Jiaxuan'
'Feng, Yaoguang'
'Wang, Jingkang'
'Huang, Xin'
'Li, Liang'
'Hao, Hongxun'
'Wang, Ting'
'Wang, Na'
'Naumov, Pan&#x10d;e'

_publ_section_title
;
 Trimodal operation of a robust smart organic crystal.
;
_journal_issue 24
_journal_name_full 'Chemical science'
_journal_page_first 9287
_journal_page_last 9297
_journal_paper_doi 10.1039/d4sc02152e
_journal_volume 15
_journal_year 2024
_chemical_formula_moiety 'C15 H10 Cl F3 N2 O2'
_chemical_formula_sum 'C15 H10 Cl F3 N2 O2'
_chemical_formula_weight 342.70
_space_group_crystal_system monoclinic
_space_group_IT_number 14
_space_group_name_Hall '-P 2ybc'
_space_group_name_H-M_alt 'P 1 21/c 1'
_atom_sites_solution_hydrogens geom
_atom_sites_solution_primary dual
_audit_creation_date 2024-03-20
_audit_creation_method
;
Olex2 1.5
(compiled 2024.02.16 svn.r378c4104 for OlexSys, GUI svn.r6928)
;
_audit_update_record
;
2024-03-20 deposited with the CCDC.	2024-05-13 downloaded from the CCDC.
;
_cell_angle_alpha 90
_cell_angle_beta 85.985(10)
_cell_angle_gamma 90
_cell_formula_units_Z 7
_cell_length_a 19.0164(19)
_cell_length_b 9.4918(12)
_cell_length_c 8.9166(11)
_cell_measurement_reflns_used 2364
_cell_measurement_temperature 374.4
_cell_measurement_theta_max 62.3770
_cell_measurement_theta_min 4.9850
_cell_volume 1605.5(3)
_computing_cell_refinement 'CrysAlisPro 1.171.43.104a (Rigaku OD, 2023)'
_computing_data_collection 'CrysAlisPro 1.171.43.104a (Rigaku OD, 2023)'
_computing_data_reduction 'CrysAlisPro 1.171.43.104a (Rigaku OD, 2023)'
_computing_molecular_graphics 'Olex2 1.5 (Dolomanov et al., 2009)'
_computing_publication_material 'Olex2 1.5 (Dolomanov et al., 2009)'
_computing_structure_refinement 'SHELXL 2018/3 (Sheldrick, 2015)'
_computing_structure_solution 'SHELXT 2018/2 (Sheldrick, 2018)'
_diffrn_ambient_environment air
_diffrn_ambient_temperature 374.4
_diffrn_detector 'Hybrid Pixel Array Detector'
_diffrn_detector_area_resol_mean 10.0000
_diffrn_detector_type HyPix
_diffrn_measured_fraction_theta_full 0.974
_diffrn_measured_fraction_theta_max 0.927
_diffrn_measurement_details
;
List of Runs (angles in degrees, time in seconds):

  # Type    Start    End  Width  t~exp~   \w     \q     \k     \f   Frames
#--------------------------------------------------------------------------
  1  \w    150.00 175.00   0.50    0.34    --  108.45  77.00  90.00   50
  2  \w    107.00 139.00   0.50    0.34    --  108.45  77.00  90.00   64
  3  \w     73.00  98.00   0.50    0.34    --  108.45  77.00  90.00   50
  4  \w     78.00 115.00   0.50    0.34    --  108.45  61.00  60.00   74
  5  \w    119.00 175.00   0.50    0.34    --  108.45  61.00  60.00  112
  6  \w    136.00 175.00   0.50    0.34    --  108.45  45.00   0.00   78
  7  \w     80.00 114.00   0.50    0.34    --  108.45  45.00   0.00   68
  8  \w     82.00 108.00   0.50    0.34    --  108.45  61.00 -60.00   52
  9  \w    126.00 174.00   0.50    0.34    --  108.45  61.00 -60.00   96
 10  \w      2.00 114.00   0.50    0.08    --   36.37  77.00  60.00  224
 11  \w     -9.00  32.00   0.50    0.08    --  -36.37  57.00  30.00   82
 12  \w    -62.00 -15.00   0.50    0.08    --  -36.37  57.00  30.00   94
 13  \w    -33.00  39.00   0.50    0.08    --  -36.37  57.00 -90.00  144
 14  \w     -3.00  23.00   0.50    0.08    --  -36.37  57.00-180.00   52
 15  \w    -51.00 -22.00   0.50    0.34    -- -100.00  45.00  60.00   58
 16  \w   -137.00 -29.00   0.50    0.34    -- -100.00  80.00 105.85  216
 17  \w   -138.00 -70.00   0.50    0.34    -- -100.00  80.00  59.53  136
 18  \w    -46.00 -21.00   0.50    0.34    -- -100.00  45.00 150.00   50
 19  \w    -70.00 -25.00   0.50    0.34    -- -100.00  61.00  60.00   90
 20  \w    -49.00 -23.00   0.50    0.34    -- -100.00  45.00  30.00   52
 21  \w    -52.00 -27.00   0.50    0.34    -- -100.00  45.00 -90.00   50
 22  \w    -52.00 -19.00   0.50    0.34    -- -100.00  45.00-120.00   66
 23  \w    -49.00 -19.00   0.50    0.34    -- -100.00  45.00-180.00   60
 24  \w   -103.00 -77.00   0.50    0.34    -- -100.00  77.00-180.00   52
;
_diffrn_measurement_device 'four-circle diffractometer'
_diffrn_measurement_device_type 'ROD, Synergy Custom system, HyPix'
_diffrn_measurement_method '\w scans'
_diffrn_orient_matrix_type 'CrysAlisPro convention (1999,Acta A55,543-557)'
_diffrn_orient_matrix_UB_11 -0.0271209000
_diffrn_orient_matrix_UB_12 0.1521850000
_diffrn_orient_matrix_UB_13 -0.0224729000
_diffrn_orient_matrix_UB_21 0.0765493000
_diffrn_orient_matrix_UB_22 0.0527596000
_diffrn_orient_matrix_UB_23 -0.0011974000
_diffrn_orient_matrix_UB_31 -0.0026188000
_diffrn_orient_matrix_UB_32 -0.0193413000
_diffrn_orient_matrix_UB_33 -0.1717121000
_diffrn_radiation_monochromator mirror
_diffrn_radiation_probe x-ray
_diffrn_radiation_type 'Cu K\a'
_diffrn_radiation_wavelength 1.54184
_diffrn_reflns_av_R_equivalents 0.0293
_diffrn_reflns_av_unetI/netI 0.0414
_diffrn_reflns_Laue_measured_fraction_full 0.974
_diffrn_reflns_Laue_measured_fraction_max 0.927
_diffrn_reflns_limit_h_max 23
_diffrn_reflns_limit_h_min -22
_diffrn_reflns_limit_k_max 11
_diffrn_reflns_limit_k_min -10
_diffrn_reflns_limit_l_max 9
_diffrn_reflns_limit_l_min -10
_diffrn_reflns_number 7062
_diffrn_reflns_point_group_measured_fraction_full 0.974
_diffrn_reflns_point_group_measured_fraction_max 0.927
_diffrn_reflns_theta_full 67.684
_diffrn_reflns_theta_max 72.385
_diffrn_reflns_theta_min 2.329
_diffrn_source 'Rotating-anode X-ray tube'
_diffrn_source_type 'Rigaku (Cu) X-ray Source'
_exptl_absorpt_coefficient_mu 2.502
_exptl_absorpt_correction_T_max 1.00000
_exptl_absorpt_correction_T_min 0.59209
_exptl_absorpt_correction_type multi-scan
_exptl_absorpt_process_details
;
CrysAlisPro 1.171.43.104a (Rigaku Oxford Diffraction, 2023)
Empirical absorption correction using spherical harmonics,
implemented in SCALE3 ABSPACK scaling algorithm.
;
_exptl_crystal_colour colourless
_exptl_crystal_colour_primary colourless
_exptl_crystal_density_diffrn 1.418
_exptl_crystal_description needle
_exptl_crystal_F_000 696
_exptl_crystal_size_max 0.4
_exptl_crystal_size_mid 0.2
_exptl_crystal_size_min 0.1
_refine_diff_density_max 0.295
_refine_diff_density_min -0.203
_refine_diff_density_rms 0.042
_refine_ls_extinction_coef 0.0024(4)
_refine_ls_extinction_method none
_refine_ls_goodness_of_fit_ref 1.210
_refine_ls_hydrogen_treatment constr
_refine_ls_matrix_type full
_refine_ls_number_parameters 208
_refine_ls_number_reflns 2942
_refine_ls_number_restraints 0
_refine_ls_restrained_S_all 1.210
_refine_ls_R_factor_all 0.0956
_refine_ls_R_factor_gt 0.0801
_refine_ls_shift/su_max 0.000
_refine_ls_shift/su_mean 0.000
_refine_ls_structure_factor_coef Fsqd
_refine_ls_weighting_details 'w=1/[\s^2^(Fo^2^)+(0.2000P)^2^] where P=(Fo^2^+2Fc^2^)/3'
_refine_ls_weighting_scheme calc
_refine_ls_wR_factor_gt 0.2936
_refine_ls_wR_factor_ref 0.3238
_reflns_Friedel_coverage 0.000
_reflns_number_gt 1866
_reflns_number_total 2942
_reflns_threshold_expression 'I > 2\s(I)'
_cod_data_source_file d4sc02152e19.cif
_cod_data_source_block CTBB_374K_Form_II
_cod_depositor_comments 'Adding full bibliography for 1571604--1571609.cif.'
_cod_database_code 1571606
_shelx_shelxl_version_number 2018/3
_publ_section_exptl
;
Any special experimental details
;
_shelx_space_group_comment
;
The symmetry employed for this shelxl refinement is uniquely defined
by the following loop, which should always be used as a source of
symmetry information in preference to the above space-group names.
They are only intended as comments.
;
_shelx_estimated_absorpt_t_max 0.641
_shelx_estimated_absorpt_t_min 0.550
_olex2_refinement_description
;
1. Fixed Uiso
 At 1.2 times of:
  All C(H) groups, All N(H) groups
2.a Aromatic/amide H refined with riding coordinates:
 N003(H003), C007(H007), C009(H009), C00A(H00A), C00D(H00D), C00E(H00E),
 C00G(H00G), C00H(H00H), C00I(H00I), C00L(H00L)
;
_olex2_submission_special_instructions 'No special instructions were received'
_oxdiff_exptl_absorpt_empirical_details
;
Empirical correction (ABSPACK) includes:
- Absorption correction using spherical harmonics
- Frame scaling
;
_oxdiff_exptl_absorpt_empirical_full_max 3.817
_oxdiff_exptl_absorpt_empirical_full_min 0.394

loop_
_space_group_symop_operation_xyz
'x, y, z'
'-x, y+1/2, -z+1/2'
'-x, -y, -z'
'x, -y-1/2, z-1/2'

loop_
_atom_site_label
_atom_site_type_symbol
_atom_site_fract_x
_atom_site_fract_y
_atom_site_fract_z
_atom_site_U_iso_or_equiv
_atom_site_adp_type
_atom_site_occupancy
_atom_site_site_symmetry_order
_atom_site_calc_flag
_atom_site_refinement_flags_posn
_atom_site_refinement_flags_adp
_atom_site_refinement_flags_occupancy
_atom_site_disorder_assembly
_atom_site_disorder_group
Cl00 Cl -0.22848(7) -0.10064(19) 0.40944(18) 0.1941(8) Uani 1 1 d . . . . .
O002 O -0.54594(14) -0.1299(3) 0.7699(3) 0.1384(9) Uani 1 1 d . . . . .
N003 N -0.56946(14) -0.2673(3) 0.5719(3) 0.1181(8) Uani 1 1 d . . . . .
H003 H -0.554047 -0.304165 0.487881 0.142 Uiso 1 1 calc R U . . .
N004 N -0.63778(14) -0.2898(3) 0.6267(3) 0.1203(8) Uani 1 1 d . . . . .
C005 C -0.52682(17) -0.1873(3) 0.6503(3) 0.1156(9) Uani 1 1 d . . . . .
C006 C -0.45338(16) -0.1694(3) 0.5831(3) 0.1109(8) Uani 1 1 d . . . . .
C007 C -0.4170(2) -0.0505(3) 0.6222(4) 0.1252(10) Uani 1 1 d . . . . .
H007 H -0.439460 0.015979 0.685474 0.150 Uiso 1 1 calc R U . . .
C008 C -0.7490(2) -0.3878(4) 0.5866(4) 0.1300(10) Uani 1 1 d . . . . .
C009 C -0.3489(2) -0.0287(4) 0.5698(4) 0.1359(11) Uani 1 1 d . . . . .
H009 H -0.324918 0.051081 0.598837 0.163 Uiso 1 1 calc R U . . .
C00A C -0.6762(2) -0.3550(4) 0.5414(4) 0.1289(10) Uani 1 1 d . . . . .
H00A H -0.657478 -0.382862 0.446910 0.155 Uiso 1 1 calc R U . . .
O00B O -0.9574(2) -0.4876(5) 0.7160(8) 0.228(2) Uani 1 1 d . . . . .
C00C C -0.3157(2) -0.1243(4) 0.4744(4) 0.1355(11) Uani 1 1 d . . . . .
C00D C -0.7837(2) -0.3309(5) 0.7139(5) 0.1419(12) Uani 1 1 d . . . . .
H00D H -0.761016 -0.263850 0.769239 0.170 Uiso 1 1 calc R U . . .
C00E C -0.41958(19) -0.2673(4) 0.4867(5) 0.1396(11) Uani 1 1 d . . . . .
H00E H -0.443452 -0.347765 0.459178 0.167 Uiso 1 1 calc R U . . .
C00F C -0.8863(2) -0.4596(6) 0.6738(7) 0.1667(16) Uani 1 1 d . . . . .
C00G C -0.8513(2) -0.3716(5) 0.7603(7) 0.1626(15) Uani 1 1 d . . . . .
H00G H -0.872489 -0.338467 0.850658 0.195 Uiso 1 1 calc R U . . .
C00H C -0.8559(3) -0.5129(7) 0.5449(8) 0.1819(19) Uani 1 1 d . . . . .
H00H H -0.881117 -0.572609 0.485779 0.218 Uiso 1 1 calc R U . . .
C00I C -0.7866(3) -0.4779(5) 0.5010(6) 0.1660(15) Uani 1 1 d . . . . .
H00I H -0.765239 -0.515700 0.412991 0.199 Uiso 1 1 calc R U . . .
C00L C -0.3511(2) -0.2455(5) 0.4322(5) 0.1559(14) Uani 1 1 d . . . . .
H00L H -0.328502 -0.310853 0.367715 0.187 Uiso 1 1 calc R U . . .
F1 F -1.0402(3) -0.6096(8) 0.8229(8) 0.316(3) Uani 1 1 d . . . . .
F2 F -0.9702(7) -0.6975(10) 0.6716(16) 0.444(9) Uani 1 1 d . . . . .
C3 C -0.9779(5) -0.6000(15) 0.7656(15) 0.262(5) Uani 1 1 d . . . . .
F4 F -0.9405(5) -0.6400(16) 0.8634(16) 0.455(10) Uani 1 1 d . . . . .

loop_
_atom_site_aniso_label
_atom_site_aniso_U_11
_atom_site_aniso_U_22
_atom_site_aniso_U_33
_atom_site_aniso_U_23
_atom_site_aniso_U_13
_atom_site_aniso_U_12
Cl00 0.1297(9) 0.2544(17) 0.1941(13) 0.0139(9) 0.0176(8) -0.0284(8)
O002 0.1351(18) 0.1664(19) 0.1118(15) -0.0097(12) 0.0057(12) 0.0116(14)
N003 0.1166(16) 0.1267(16) 0.1089(14) 0.0097(11) 0.0068(12) -0.0044(13)
N004 0.1115(16) 0.1271(16) 0.1204(16) 0.0168(13) 0.0045(13) -0.0006(13)
C005 0.1197(19) 0.1182(17) 0.1075(18) 0.0161(14) 0.0026(15) 0.0101(15)
C006 0.1172(18) 0.1109(16) 0.1038(16) 0.0059(12) -0.0025(13) 0.0061(14)
C007 0.137(2) 0.1102(18) 0.128(2) 0.0056(14) 0.0008(17) -0.0025(16)
C008 0.125(2) 0.133(2) 0.130(2) 0.0150(17) 0.0000(18) -0.0026(17)
C009 0.150(3) 0.118(2) 0.139(2) 0.0134(17) -0.005(2) -0.0135(19)
C00A 0.131(2) 0.134(2) 0.121(2) 0.0137(16) 0.0047(17) -0.0043(18)
O00B 0.123(2) 0.221(4) 0.337(6) 0.005(4) 0.016(3) -0.027(2)
C00C 0.123(2) 0.157(3) 0.126(2) 0.0167(19) -0.0043(17) -0.016(2)
C00D 0.114(2) 0.148(3) 0.163(3) -0.010(2) 0.000(2) 0.0053(19)
C00E 0.114(2) 0.140(2) 0.164(3) -0.027(2) -0.0048(19) -0.0051(18)
C00F 0.116(3) 0.160(3) 0.222(5) 0.009(3) 0.000(3) -0.013(2)
C00G 0.117(2) 0.172(3) 0.196(4) -0.014(3) 0.014(3) 0.008(2)
C00H 0.147(4) 0.182(4) 0.216(5) -0.020(4) -0.009(4) -0.039(3)
C00I 0.153(4) 0.172(3) 0.172(3) -0.019(3) 0.002(3) -0.026(3)
C00L 0.123(2) 0.182(4) 0.162(3) -0.036(3) -0.003(2) 0.008(2)
F1 0.183(4) 0.376(8) 0.375(7) -0.035(5) 0.066(4) -0.117(4)
F2 0.511(17) 0.295(7) 0.494(14) -0.111(9) 0.203(14) -0.210(10)
C3 0.190(8) 0.317(13) 0.271(10) -0.019(9) 0.037(7) -0.117(9)
F4 0.267(8) 0.60(2) 0.500(17) 0.314(16) -0.065(9) -0.158(10)

loop_
_atom_type_symbol
_atom_type_description
_atom_type_scat_dispersion_real
_atom_type_scat_dispersion_imag
_atom_type_scat_source
C C 0.0181 0.0091 'International Tables Vol C Tables 4.2.6.8 and 6.1.1.4'
H H 0.0000 0.0000 'International Tables Vol C Tables 4.2.6.8 and 6.1.1.4'
Cl Cl 0.3639 0.7018 'International Tables Vol C Tables 4.2.6.8 and 6.1.1.4'
F F 0.0727 0.0534 'International Tables Vol C Tables 4.2.6.8 and 6.1.1.4'
N N 0.0311 0.0180 'International Tables Vol C Tables 4.2.6.8 and 6.1.1.4'
O O 0.0492 0.0322 'International Tables Vol C Tables 4.2.6.8 and 6.1.1.4'

loop_
_geom_angle_atom_site_label_1
_geom_angle_atom_site_label_2
_geom_angle_atom_site_label_3
_geom_angle
_geom_angle_site_symmetry_1
_geom_angle_site_symmetry_3
_geom_angle_publ_flag
N004 N003 H003 120.2 . . ?
C005 N003 H003 120.2 . . ?
C005 N003 N004 119.7(3) . . ?
C00A N004 N003 116.0(3) . . ?
O002 C005 N003 123.3(3) . . ?
O002 C005 C006 120.6(3) . . ?
N003 C005 C006 116.0(3) . . ?
C007 C006 C005 117.6(3) . . ?
C007 C006 C00E 118.9(3) . . ?
C00E C006 C005 123.4(3) . . ?
C006 C007 H007 119.4 . . ?
C009 C007 C006 121.2(3) . . ?
C009 C007 H007 119.4 . . ?
C00D C008 C00A 122.4(4) . . ?
C00I C008 C00A 120.1(4) . . ?
C00I C008 C00D 117.4(4) . . ?
C007 C009 H009 120.0 . . ?
C007 C009 C00C 120.0(4) . . ?
C00C C009 H009 120.0 . . ?
N004 C00A C008 121.6(3) . . ?
N004 C00A H00A 119.2 . . ?
C008 C00A H00A 119.2 . . ?
C3 O00B C00F 123.0(7) . . ?
C009 C00C Cl00 120.7(3) . . ?
C009 C00C C00L 120.2(4) . . ?
C00L C00C Cl00 119.0(3) . . ?
C008 C00D H00D 119.4 . . ?
C00G C00D C008 121.3(5) . . ?
C00G C00D H00D 119.4 . . ?
C006 C00E H00E 119.9 . . ?
C00L C00E C006 120.2(3) . . ?
C00L C00E H00E 119.9 . . ?
C00G C00F O00B 118.1(6) . . ?
C00G C00F C00H 121.5(4) . . ?
C00H C00F O00B 120.4(6) . . ?
C00D C00G H00G 120.3 . . ?
C00F C00G C00D 119.4(5) . . ?
C00F C00G H00G 120.3 . . ?
C00F C00H H00H 120.3 . . ?
C00F C00H C00I 119.5(5) . . ?
C00I C00H H00H 120.3 . . ?
C008 C00I C00H 120.7(5) . . ?
C008 C00I H00I 119.6 . . ?
C00H C00I H00I 119.6 . . ?
C00C C00L H00L 120.3 . . ?
C00E C00L C00C 119.4(4) . . ?
C00E C00L H00L 120.3 . . ?
O00B C3 F1 118.8(14) . . ?
O00B C3 F2 112.8(11) . . ?
O00B C3 F4 110.3(10) . . ?
F2 C3 F1 106.4(9) . . ?
F4 C3 F1 105.4(12) . . ?
F4 C3 F2 101.7(17) . . ?

loop_
_geom_bond_atom_site_label_1
_geom_bond_atom_site_label_2
_geom_bond_distance
_geom_bond_site_symmetry_2
_geom_bond_publ_flag
Cl00 C00C 1.733(4) . ?
O002 C005 1.230(4) . ?
N003 H003 0.8600 . ?
N003 N004 1.372(4) . ?
N003 C005 1.342(4) . ?
N004 C00A 1.253(5) . ?
C005 C006 1.490(4) . ?
C006 C007 1.381(5) . ?
C006 C00E 1.393(5) . ?
C007 H007 0.9300 . ?
C007 C009 1.362(5) . ?
C008 C00A 1.449(5) . ?
C008 C00D 1.383(6) . ?
C008 C00I 1.378(6) . ?
C009 H009 0.9300 . ?
C009 C00C 1.367(6) . ?
C00A H00A 0.9300 . ?
O00B C00F 1.403(6) . ?
O00B C3 1.210(12) . ?
C00C C00L 1.398(6) . ?
C00D H00D 0.9300 . ?
C00D C00G 1.377(6) . ?
C00E H00E 0.9300 . ?
C00E C00L 1.373(5) . ?
C00F C00G 1.345(8) . ?
C00F C00H 1.349(8) . ?
C00G H00G 0.9300 . ?
C00H H00H 0.9300 . ?
C00H C00I 1.389(7) . ?
C00I H00I 0.9300 . ?
C00L H00L 0.9300 . ?
F1 C3 1.261(10) . ?
F2 C3 1.250(13) . ?
C3 F4 1.223(14) . ?

loop_
_geom_torsion_atom_site_label_1
_geom_torsion_atom_site_label_2
_geom_torsion_atom_site_label_3
_geom_torsion_atom_site_label_4
_geom_torsion
_geom_torsion_site_symmetry_1
_geom_torsion_site_symmetry_2
_geom_torsion_site_symmetry_3
_geom_torsion_site_symmetry_4
_geom_torsion_publ_flag
Cl00 C00C C00L C00E 178.0(3) . . . . ?
O002 C005 C006 C007 -24.3(4) . . . . ?
O002 C005 C006 C00E 154.2(3) . . . . ?
N003 N004 C00A C008 178.9(3) . . . . ?
N003 C005 C006 C007 155.0(3) . . . . ?
N003 C005 C006 C00E -26.5(4) . . . . ?
N004 N003 C005 O002 -1.2(4) . . . . ?
N004 N003 C005 C006 179.5(2) . . . . ?
C005 N003 N004 C00A 173.9(3) . . . . ?
C005 C006 C007 C009 177.7(3) . . . . ?
C005 C006 C00E C00L -178.3(3) . . . . ?
C006 C007 C009 C00C 1.3(6) . . . . ?
C006 C00E C00L C00C 0.0(7) . . . . ?
C007 C006 C00E C00L 0.2(6) . . . . ?
C007 C009 C00C Cl00 -178.6(3) . . . . ?
C007 C009 C00C C00L -1.0(6) . . . . ?
C008 C00D C00G C00F -5.5(7) . . . . ?
C009 C00C C00L C00E 0.4(7) . . . . ?
C00A C008 C00D C00G -175.2(4) . . . . ?
C00A C008 C00I C00H 178.5(5) . . . . ?
O00B C00F C00G C00D -173.5(5) . . . . ?
O00B C00F C00H C00I 176.5(5) . . . . ?
C00D C008 C00A N004 10.7(6) . . . . ?
C00D C008 C00I C00H -2.0(7) . . . . ?
C00E C006 C007 C009 -0.9(5) . . . . ?
C00F O00B C3 F1 168.8(9) . . . . ?
C00F O00B C3 F2 -65.8(17) . . . . ?
C00F O00B C3 F4 47.1(18) . . . . ?
C00F C00H C00I C008 -1.0(9) . . . . ?
C00G C00F C00H C00I 0.9(10) . . . . ?
C00H C00F C00G C00D 2.3(9) . . . . ?
C00I C008 C00A N004 -169.8(4) . . . . ?
C00I C008 C00D C00G 5.3(6) . . . . ?
C3 O00B C00F C00G -109.1(10) . . . . ?
C3 O00B C00F C00H 75.1(11) . . . . ?
